data_4109509
loop_
_publ_author_name
'Sergio Abad'
'Francisco Bosc\'a'
'Luis R. Domingo'
'Salvador Gil'
'Uwe Pischel'
'Miguel A. Miranda'

_publ_contact_author_address 'Avda. de los Naranjos s/n. 46022. Valencia. Spain'
_publ_contact_author_email mmiranda@qim.upv.es
_publ_contact_author_fax 0034963877809
_publ_contact_author_name 'Miguel. A. Miranda'
_publ_contact_author_phone 0034963877807
_publ_section_title
;
 Triplet Reactivity and Regio-/Stereoselectivity in the Macrocyclization
 of Diastereomeric Ketoprofen-Quencher Conjugates via Remote Hydrogen
 Abstractions
;
_journal_name_full 'Journal of the American Chemical Society'
_journal_page_first 7407
_journal_page_last 7420
_journal_paper_doi 10.1021/ja0712827
_journal_volume 129
_journal_year 2007
_chemical_absolute_configuration rm
_chemical_compound_source 'synthesis as described'
_chemical_formula_moiety 'C27 H27 N1 O4'
_chemical_formula_sum 'C27 H27 N O4'
_chemical_formula_weight 429.5
_chemical_name_common 2006sa04si04
_chemical_name_systematic
;
 ?
;
_space_group_IT_number 4
_symmetry_cell_setting monoclinic
_symmetry_Int_Tables_number 4
_symmetry_space_group_name_Hall 'P 2yb'
_symmetry_space_group_name_H-M 'P 1 21 1'
_atom_sites_solution_hydrogens geom
_atom_sites_solution_primary direct
_atom_sites_solution_secondary difmap
_audit_creation_date 2006-03-20T10:17:10-00:00
_audit_creation_method 'WinGX routine CIF_UPDATE'
_cell_angle_alpha 90
_cell_angle_beta 103.524(2)
_cell_angle_gamma 90
_cell_formula_units_Z 2
_cell_length_a 12.3969(5)
_cell_length_b 5.3641(2)
_cell_length_c 16.9165(7)
_cell_measurement_reflns_used 1918
_cell_measurement_temperature 293(2)
_cell_measurement_theta_max 65.089
_cell_measurement_theta_min 0.999
_cell_measurement_wavelength 1.5418
_cell_volume 1093.73(8)
_computing_cell_refinement 'HKL Scalepack (Otwinowski & Minor 1997)'
_computing_data_collection 'Collect (Bruker AXS BV, 1997-2004)'
_computing_data_reduction 'HKL Denzo and Scalepack (Otwinowski & Minor 1997)'
_computing_molecular_graphics 'Ortep-3 for Windows (Farrugia, 1997)'
_computing_publication_material 'WinGX publication routines (Farrugia, 1999)'
_computing_structure_refinement 'SHELXL-97 (Sheldrick, 1997)'
_computing_structure_solution 'SIR-97 (Altomare et al., 1997)'
_diffrn_ambient_temperature 293(2)
_diffrn_detector_area_resol_mean 14
_diffrn_measured_fraction_theta_full 0.989
_diffrn_measured_fraction_theta_max 0.989
_diffrn_measurement_device '135mm CCD camera on \k-goniostat'
_diffrn_measurement_device_type KappaCCD2000
_diffrn_measurement_method CCD
_diffrn_orient_matrix_type 'by Bruker AXS Collect from scalepack cell'
_diffrn_orient_matrix_UB_11 -0.0052095
_diffrn_orient_matrix_UB_12 -0.0102916
_diffrn_orient_matrix_UB_13 -0.0597997
_diffrn_orient_matrix_UB_21 -0.0816692
_diffrn_orient_matrix_UB_22 0.0313242
_diffrn_orient_matrix_UB_23 -0.0108796
_diffrn_orient_matrix_UB_31 0.0136502
_diffrn_orient_matrix_UB_32 0.1834857
_diffrn_orient_matrix_UB_33 -0.0014968
_diffrn_radiation_monochromator graphite
_diffrn_radiation_probe x-ray
_diffrn_radiation_type CuK\a
_diffrn_radiation_wavelength 1.5418
_diffrn_reflns_av_R_equivalents 0.0541
_diffrn_reflns_av_unetI/netI 0.0387
_diffrn_reflns_limit_h_max 14
_diffrn_reflns_limit_h_min -14
_diffrn_reflns_limit_k_max 5
_diffrn_reflns_limit_k_min -6
_diffrn_reflns_limit_l_max 19
_diffrn_reflns_limit_l_min 0
_diffrn_reflns_number 3570
_diffrn_reflns_theta_full 65.27
_diffrn_reflns_theta_max 65.27
_diffrn_reflns_theta_min 2.69
_exptl_absorpt_coefficient_mu 0.701
_exptl_absorpt_correction_T_max 0.9658
_exptl_absorpt_correction_T_min 0.8387
_exptl_absorpt_correction_type multi-scan
_exptl_absorpt_process_details 'BRUKER SADABS'
_exptl_crystal_colour colourless
_exptl_crystal_density_diffrn 1.304
_exptl_crystal_description prism
_exptl_crystal_F_000 456
_exptl_crystal_size_max 0.26
_exptl_crystal_size_mid 0.08
_exptl_crystal_size_min 0.05
_refine_diff_density_max 0.629
_refine_diff_density_min -0.514
_refine_diff_density_rms 0.176
_refine_ls_abs_structure_details 'Flack H D (1983), Acta Cryst. A39, 876-881'
_refine_ls_abs_structure_Flack -0.1(3)
_refine_ls_extinction_coef 0.067(5)
_refine_ls_extinction_expression Fc^*^=kFc[1+0.001xFc^2^\l^3^/sin(2\q)]^-1/4^
_refine_ls_extinction_method SHELXL
_refine_ls_goodness_of_fit_ref 1.128
_refine_ls_hydrogen_treatment mixed
_refine_ls_matrix_type full
_refine_ls_number_parameters 300
_refine_ls_number_reflns 3570
_refine_ls_number_restraints 1
_refine_ls_restrained_S_all 1.128
_refine_ls_R_factor_all 0.077
_refine_ls_R_factor_gt 0.0756
_refine_ls_shift/su_max 0
_refine_ls_shift/su_mean 0
_refine_ls_structure_factor_coef Fsqd
_refine_ls_weighting_details 'calc w=1/[\s^2^(Fo^2^)+(0.1348P)^2^+0.2170P] where P=(Fo^2^+2Fc^2^)/3'
_refine_ls_weighting_scheme calc
_refine_ls_wR_factor_gt 0.1793
_refine_ls_wR_factor_ref 0.1813
_reflns_number_gt 3437
_reflns_number_total 3570
_reflns_threshold_expression >2sigma(I)
_cod_data_source_file ja0712827si20070227_041402.cif
_cod_data_source_block 2006sa04si04bn
_cod_original_formula_sum 'C27 H27 N1 O4'
_cod_database_code 4109509

loop_
_symmetry_equiv_pos_as_xyz
'x, y, z'
'-x, y+1/2, -z'

loop_
_atom_site_label
_atom_site_type_symbol
_atom_site_fract_x
_atom_site_fract_y
_atom_site_fract_z
_atom_site_U_iso_or_equiv
_atom_site_adp_type
_atom_site_occupancy
_atom_site_symmetry_multiplicity
_atom_site_calc_flag
_atom_site_refinement_flags
O14 O 0.72221(16) 0.3255(4) 0.20667(13) 0.0345(5) Uani 1 1 d .
O18 O 0.93998(18) 1.1261(4) 0.25022(12) 0.0317(5) Uani 1 1 d .
O11 O 0.59176(15) 0.7894(4) 0.29400(11) 0.0334(5) Uani 1 1 d .
N15 N 0.74363(19) 0.7478(5) 0.19862(14) 0.0293(6) Uani 1 1 d .
O10 O 0.55655(17) 0.5352(6) 0.39195(12) 0.0477(7) Uani 1 1 d .
C16 C 0.8545(2) 0.7513(6) 0.18072(15) 0.0291(6) Uani 1 1 d .
H16 H 0.8756 0.5797 0.1713 0.035 Uiso 1 1 calc R
C24 C 1.1481(2) 0.9406(7) 0.29729(16) 0.0368(7) Uani 1 1 d .
H24 H 1.1309 1.0842 0.3226 0.044 Uiso 1 1 calc R
C17 C 0.9438(2) 0.8624(6) 0.25543(16) 0.0296(6) Uani 1 1 d .
C4 C 0.9236(2) 0.4738(7) 0.44226(16) 0.0337(7) Uani 1 1 d .
H4 H 0.9573 0.3358 0.4711 0.04 Uiso 1 1 calc R
C9 C 0.5987(2) 0.7226(7) 0.37366(17) 0.0354(8) Uani 1 1 d .
C3 C 0.9628(2) 0.5635(6) 0.37699(17) 0.0316(6) Uani 1 1 d .
H3 H 1.0206 0.4814 0.3614 0.038 Uiso 1 1 calc R
C13 C 0.6901(2) 0.5435(6) 0.21278(15) 0.0291(6) Uani 1 1 d .
C27 C 0.7542(2) 0.7887(6) 0.03272(16) 0.0348(7) Uani 1 1 d .
C6 C 0.7875(2) 0.7998(6) 0.42389(16) 0.0327(7) Uani 1 1 d .
C26 C 0.9525(3) 0.9366(7) 0.07405(18) 0.0383(7) Uani 1 1 d .
H26A H 0.938 1.0207 0.0226 0.058 Uiso 1 1 calc R
H26B H 0.985 0.7766 0.069 0.058 Uiso 1 1 calc R
H26C H 1.0029 1.0344 0.1139 0.058 Uiso 1 1 calc R
C21 C 1.2024(2) 0.5145(7) 0.22284(19) 0.0413(8) Uani 1 1 d .
H21 H 1.2199 0.3723 0.197 0.05 Uiso 1 1 calc R
C2 C 0.9164(2) 0.7741(6) 0.33501(15) 0.0289(6) Uani 1 1 d .
C19 C 1.0631(2) 0.7883(6) 0.25467(16) 0.0311(7) Uani 1 1 d .
C1 C 0.8318(2) 0.8978(6) 0.36206(16) 0.0321(7) Uani 1 1 d .
H1 H 0.8049 1.0485 0.3382 0.038 Uiso 1 1 calc R
C5 C 0.8350(2) 0.5874(6) 0.46474(16) 0.0338(7) Uani 1 1 d .
H5 H 0.8074 0.5219 0.5069 0.041 Uiso 1 1 calc R
C20 C 1.0918(3) 0.5741(7) 0.21851(19) 0.0380(7) Uani 1 1 d .
H20 H 1.0362 0.4684 0.1909 0.046 Uiso 1 1 calc R
C25 C 0.8435(2) 0.9017(6) 0.10071(16) 0.0315(7) Uani 1 1 d .
H25 H 0.8177 1.0687 0.1109 0.038 Uiso 1 1 calc R
C23 C 1.2586(2) 0.8798(8) 0.30233(18) 0.0441(9) Uani 1 1 d .
H23 H 1.3147 0.9832 0.3307 0.053 Uiso 1 1 calc R
C7 C 0.6750(2) 0.8984(7) 0.43145(17) 0.0368(8) Uani 1 1 d .
H7 H 0.6647 1.0688 0.4101 0.044 Uiso 1 1 calc R
C12 C 0.5800(2) 0.5870(6) 0.23677(17) 0.0347(7) Uani 1 1 d .
H12A H 0.5225 0.6264 0.1888 0.042 Uiso 1 1 calc R
H12B H 0.5583 0.4367 0.261 0.042 Uiso 1 1 calc R
C31 C 0.6916(4) 0.4915(8) -0.0748(2) 0.0577(11) Uani 1 1 d .
H31 H 0.7051 0.353 -0.104 0.069 Uiso 1 1 calc R
C22 C 1.2856(3) 0.6651(8) 0.2652(2) 0.0431(8) Uani 1 1 d .
H22 H 1.3595 0.6238 0.269 0.052 Uiso 1 1 calc R
C32 C 0.7745(3) 0.5805(7) -0.01049(18) 0.0436(8) Uani 1 1 d .
H32 H 0.8431 0.5011 0.0034 0.052 Uiso 1 1 calc R
C29 C 0.5678(3) 0.8097(9) -0.0518(2) 0.0558(10) Uani 1 1 d .
H29 H 0.4985 0.886 -0.0645 0.067 Uiso 1 1 calc R
C28 C 0.6506(3) 0.8999(7) 0.01168(18) 0.0410(8) Uani 1 1 d .
H28 H 0.6362 1.0381 0.0408 0.049 Uiso 1 1 calc R
C8 C 0.6534(3) 0.8913(9) 0.51655(19) 0.0525(10) Uani 1 1 d .
H8A H 0.6569 0.7221 0.5354 0.079 Uiso 1 1 calc R
H8B H 0.5812 0.9586 0.515 0.079 Uiso 1 1 calc R
H8C H 0.7086 0.9888 0.5528 0.079 Uiso 1 1 calc R
C30 C 0.5884(4) 0.6086(8) -0.0954(2) 0.0586(12) Uani 1 1 d .
H30 H 0.5338 0.5498 -0.1388 0.07 Uiso 1 1 calc R
H15 H 0.718(4) 0.916(13) 0.205(3) 0.074(15) Uiso 1 1 d .
H18 H 0.878(4) 1.194(10) 0.245(3) 0.064(13) Uiso 1 1 d .

loop_
_atom_site_aniso_label
_atom_site_aniso_U_11
_atom_site_aniso_U_22
_atom_site_aniso_U_33
_atom_site_aniso_U_23
_atom_site_aniso_U_13
_atom_site_aniso_U_12
O14 0.0317(10) 0.0304(13) 0.0426(11) 0.0005(9) 0.0114(8) 0.0000(9)
O18 0.0307(11) 0.0287(12) 0.0363(10) -0.0005(9) 0.0093(8) -0.0006(9)
O11 0.0341(10) 0.0379(13) 0.0295(9) -0.0007(9) 0.0099(7) 0.0044(9)
N15 0.0285(12) 0.0273(14) 0.0336(11) 0.0003(11) 0.0103(9) -0.0016(10)
O10 0.0389(11) 0.0653(18) 0.0405(11) 0.0101(12) 0.0123(9) -0.0102(12)
C16 0.0283(13) 0.0336(16) 0.0284(12) -0.0024(12) 0.0124(10) 0.0010(12)
C24 0.0325(15) 0.0421(19) 0.0360(14) -0.0022(14) 0.0085(11) -0.0008(13)
C17 0.0309(14) 0.0276(16) 0.0318(13) 0.0018(12) 0.0104(10) 0.0018(12)
C4 0.0335(14) 0.0353(18) 0.0297(13) 0.0022(13) 0.0023(10) -0.0010(12)
C9 0.0277(13) 0.051(2) 0.0295(13) 0.0038(14) 0.0114(11) 0.0053(14)
C3 0.0294(13) 0.0335(17) 0.0314(12) -0.0023(12) 0.0062(10) 0.0000(12)
C13 0.0278(13) 0.0347(18) 0.0244(12) -0.0028(12) 0.0054(10) -0.0028(13)
C27 0.0429(15) 0.0347(19) 0.0281(12) 0.0015(13) 0.0110(11) -0.0064(13)
C6 0.0320(14) 0.0385(19) 0.0285(12) -0.0032(13) 0.0091(10) 0.0012(13)
C26 0.0414(16) 0.0406(19) 0.0376(15) 0.0013(14) 0.0187(12) -0.0052(14)
C21 0.0390(15) 0.042(2) 0.0482(16) 0.0071(15) 0.0218(13) 0.0106(15)
C2 0.0249(12) 0.0332(17) 0.0290(12) -0.0018(12) 0.0069(10) -0.0027(11)
C19 0.0288(13) 0.0329(18) 0.0333(13) 0.0052(13) 0.0108(10) 0.0038(12)
C1 0.0301(13) 0.0366(19) 0.0299(13) -0.0004(12) 0.0077(10) 0.0022(12)
C5 0.0358(14) 0.039(2) 0.0274(12) 0.0011(13) 0.0088(10) -0.0016(13)
C20 0.0349(14) 0.0362(19) 0.0462(15) -0.0013(14) 0.0160(12) 0.0009(13)
C25 0.0348(14) 0.0307(17) 0.0306(12) 0.0005(12) 0.0108(11) -0.0007(12)
C23 0.0299(14) 0.060(2) 0.0410(16) 0.0010(16) 0.0057(12) -0.0007(14)
C7 0.0319(14) 0.047(2) 0.0329(14) -0.0057(14) 0.0107(11) 0.0039(13)
C12 0.0299(14) 0.0384(19) 0.0379(14) -0.0016(14) 0.0120(11) 0.0006(12)
C31 0.094(3) 0.045(2) 0.0366(16) -0.0104(17) 0.0206(17) -0.020(2)
C22 0.0302(15) 0.055(2) 0.0469(17) 0.0093(16) 0.0138(12) 0.0056(14)
C32 0.060(2) 0.036(2) 0.0386(15) -0.0056(14) 0.0193(14) -0.0077(16)
C29 0.053(2) 0.055(3) 0.0507(18) 0.012(2) -0.0051(14) -0.0139(19)
C28 0.0446(17) 0.038(2) 0.0375(14) 0.0044(14) 0.0041(12) -0.0043(14)
C8 0.0482(18) 0.075(3) 0.0390(16) -0.0062(17) 0.0190(13) 0.0077(19)
C30 0.074(3) 0.056(3) 0.0365(16) 0.0030(18) -0.0064(16) -0.024(2)

loop_
_atom_type_symbol
_atom_type_description
_atom_type_scat_dispersion_real
_atom_type_scat_dispersion_imag
_atom_type_scat_source
C C 0.0181 0.0091 'International Tables Vol C Tables 4.2.6.8 and 6.1.1.4'
H H 0 0 'International Tables Vol C Tables 4.2.6.8 and 6.1.1.4'
N N 0.0311 0.018 'International Tables Vol C Tables 4.2.6.8 and 6.1.1.4'
O O 0.0492 0.0322 'International Tables Vol C Tables 4.2.6.8 and 6.1.1.4'

loop_
_geom_angle_atom_site_label_1
_geom_angle_atom_site_label_2
_geom_angle_atom_site_label_3
_geom_angle
C17 O18 H18 117(4)
C9 O11 C12 115.8(3)
C13 N15 C16 125.1(3)
C13 N15 H15 124(3)
C16 N15 H15 111(3)
N15 C16 C25 106.8(2)
N15 C16 C17 110.6(2)
C25 C16 C17 113.6(2)
N15 C16 H16 108.6
C25 C16 H16 108.6
C17 C16 H16 108.6
C23 C24 C19 120.6(3)
C23 C24 H24 119.7
C19 C24 H24 119.7
O18 C17 C19 106.0(2)
O18 C17 C2 110.5(2)
C19 C17 C2 109.8(2)
O18 C17 C16 108.5(2)
C19 C17 C16 113.0(2)
C2 C17 C16 109.0(2)
C5 C4 C3 120.8(3)
C5 C4 H4 119.6
C3 C4 H4 119.6
O10 C9 O11 122.4(3)
O10 C9 C7 126.4(3)
O11 C9 C7 110.8(3)
C2 C3 C4 120.5(3)
C2 C3 H3 119.7
C4 C3 H3 119.7
O14 C13 N15 125.1(2)
O14 C13 C12 119.1(3)
N15 C13 C12 115.8(3)
C28 C27 C32 118.8(3)
C28 C27 C25 119.3(3)
C32 C27 C25 121.9(3)
C5 C6 C1 119.1(3)
C5 C6 C7 122.1(3)
C1 C6 C7 117.5(3)
C25 C26 H26A 109.5
C25 C26 H26B 109.5
H26A C26 H26B 109.5
C25 C26 H26C 109.5
H26A C26 H26C 109.5
H26B C26 H26C 109.5
C22 C21 C20 120.2(3)
C22 C21 H21 119.9
C20 C21 H21 119.9
C3 C2 C1 118.1(3)
C3 C2 C17 123.3(3)
C1 C2 C17 118.3(3)
C20 C19 C24 118.2(3)
C20 C19 C17 124.5(3)
C24 C19 C17 117.2(3)
C6 C1 C2 121.4(3)
C6 C1 H1 119.3
C2 C1 H1 119.3
C4 C5 C6 119.7(3)
C4 C5 H5 120.2
C6 C5 H5 120.2
C19 C20 C21 121.2(3)
C19 C20 H20 119.4
C21 C20 H20 119.4
C27 C25 C26 111.2(2)
C27 C25 C16 110.6(2)
C26 C25 C16 114.6(2)
C27 C25 H25 106.7
C26 C25 H25 106.7
C16 C25 H25 106.7
C22 C23 C24 120.3(3)
C22 C23 H23 119.9
C24 C23 H23 119.9
C9 C7 C8 111.9(3)
C9 C7 C6 100.1(2)
C8 C7 C6 115.9(3)
C9 C7 H7 109.6
C8 C7 H7 109.6
C6 C7 H7 109.6
O11 C12 C13 109.7(2)
O11 C12 H12A 109.7
C13 C12 H12A 109.7
O11 C12 H12B 109.7
C13 C12 H12B 109.7
H12A C12 H12B 108.2
C30 C31 C32 120.5(4)
C30 C31 H31 119.8
C32 C31 H31 119.8
C21 C22 C23 119.5(3)
C21 C22 H22 120.2
C23 C22 H22 120.2
C27 C32 C31 119.6(4)
C27 C32 H32 120.2
C31 C32 H32 120.2
C30 C29 C28 119.7(4)
C30 C29 H29 120.1
C28 C29 H29 120.1
C27 C28 C29 121.5(4)
C27 C28 H28 119.2
C29 C28 H28 119.2
C7 C8 H8A 109.5
C7 C8 H8B 109.5
H8A C8 H8B 109.5
C7 C8 H8C 109.5
H8A C8 H8C 109.5
H8B C8 H8C 109.5
C29 C30 C31 119.8(3)
C29 C30 H30 120.1
C31 C30 H30 120.1

loop_
_geom_bond_atom_site_label_1
_geom_bond_atom_site_label_2
_geom_bond_distance
O14 C13 1.247(4)
O18 C17 1.417(4)
O18 H18 0.83(5)
O11 C9 1.377(3)
O11 C12 1.439(4)
N15 C13 1.331(4)
N15 C16 1.475(3)
N15 H15 0.97(7)
O10 C9 1.206(4)
C16 C25 1.554(4)
C16 C17 1.589(4)
C16 H16 0.98
C24 C23 1.391(4)
C24 C19 1.394(4)
C24 H24 0.93
C17 C19 1.534(4)
C17 C2 1.538(3)
C4 C5 1.385(4)
C4 C3 1.392(4)
C4 H4 0.93
C9 C7 1.519(5)
C3 C2 1.386(5)
C3 H3 0.93
C13 C12 1.531(4)
C27 C28 1.385(5)
C27 C32 1.390(5)
C27 C25 1.523(4)
C6 C5 1.390(5)
C6 C1 1.393(4)
C6 C7 1.525(4)
C26 C25 1.533(4)
C26 H26A 0.96
C26 H26B 0.96
C26 H26C 0.96
C21 C22 1.373(5)
C21 C20 1.393(4)
C21 H21 0.93
C2 C1 1.405(4)
C19 C20 1.387(5)
C1 H1 0.93
C5 H5 0.93
C20 H20 0.93
C25 H25 0.98
C23 C22 1.390(6)
C23 H23 0.93
C7 C8 1.525(4)
C7 H7 0.98
C12 H12A 0.97
C12 H12B 0.97
C31 C30 1.394(7)
C31 C32 1.395(5)
C31 H31 0.93
C22 H22 0.93
C32 H32 0.93
C29 C30 1.365(6)
C29 C28 1.387(5)
C29 H29 0.93
C28 H28 0.93
C8 H8A 0.96
C8 H8B 0.96
C8 H8C 0.96
C30 H30 0.93

loop_
_geom_torsion_atom_site_label_1
_geom_torsion_atom_site_label_2
_geom_torsion_atom_site_label_3
_geom_torsion_atom_site_label_4
_geom_torsion
C13 N15 C16 C25 127.0(3)
C13 N15 C16 C17 -108.9(3)
N15 C16 C17 O18 -83.2(3)
C25 C16 C17 O18 36.9(3)
N15 C16 C17 C19 159.5(3)
C25 C16 C17 C19 -80.4(3)
N15 C16 C17 C2 37.2(3)
C25 C16 C17 C2 157.3(2)
C12 O11 C9 O10 -28.0(4)
C12 O11 C9 C7 145.9(2)
C5 C4 C3 C2 2.3(4)
C16 N15 C13 O14 -5.9(4)
C16 N15 C13 C12 175.2(2)
C4 C3 C2 C1 2.2(4)
C4 C3 C2 C17 -171.1(3)
O18 C17 C2 C3 -147.0(3)
C19 C17 C2 C3 -30.4(4)
C16 C17 C2 C3 93.8(3)
O18 C17 C2 C1 39.7(3)
C19 C17 C2 C1 156.3(3)
C16 C17 C2 C1 -79.5(3)
C23 C24 C19 C20 0.7(4)
C23 C24 C19 C17 177.2(3)
O18 C17 C19 C20 -145.3(3)
C2 C17 C19 C20 95.3(3)
C16 C17 C19 C20 -26.5(4)
O18 C17 C19 C24 38.5(3)
C2 C17 C19 C24 -80.9(3)
C16 C17 C19 C24 157.2(3)
C5 C6 C1 C2 6.1(4)
C7 C6 C1 C2 -161.4(3)
C3 C2 C1 C6 -6.4(4)
C17 C2 C1 C6 167.2(3)
C3 C4 C5 C6 -2.7(4)
C1 C6 C5 C4 -1.4(4)
C7 C6 C5 C4 165.5(3)
C24 C19 C20 C21 -1.4(4)
C17 C19 C20 C21 -177.6(3)
C22 C21 C20 C19 1.7(5)
C28 C27 C25 C26 -130.1(3)
C32 C27 C25 C26 48.2(4)
C28 C27 C25 C16 101.5(3)
C32 C27 C25 C16 -80.3(3)
N15 C16 C25 C27 -56.1(3)
C17 C16 C25 C27 -178.3(2)
N15 C16 C25 C26 177.3(3)
C17 C16 C25 C26 55.1(3)
C19 C24 C23 C22 -0.3(5)
O10 C9 C7 C8 -26.8(5)
O11 C9 C7 C8 159.6(3)
O10 C9 C7 C6 96.4(4)
O11 C9 C7 C6 -77.1(3)
C5 C6 C7 C9 -79.3(3)
C1 C6 C7 C9 87.8(3)
C5 C6 C7 C8 41.1(5)
C1 C6 C7 C8 -151.8(3)
C9 O11 C12 C13 -104.9(3)
O14 C13 C12 O11 138.4(3)
N15 C13 C12 O11 -42.7(3)
C20 C21 C22 C23 -1.2(5)
C24 C23 C22 C21 0.5(5)
C28 C27 C32 C31 1.3(5)
C25 C27 C32 C31 -176.9(3)
C30 C31 C32 C27 -0.5(5)
C32 C27 C28 C29 -0.7(5)
C25 C27 C28 C29 177.6(3)
C30 C29 C28 C27 -0.7(5)
C28 C29 C30 C31 1.5(6)
C32 C31 C30 C29 -0.9(6)
